data_1506229
loop_
_publ_author_name
'Falck, J. R.'
'He, Anyu'
'Reddy, L. Manmohan'
'Kundu, Abhijit'
'Barma, Deb K.'
'Bandyopadhyay, A.'
'Kamila, Sukanta'
'Akella, Radha'
'Bejot, Romain'
'Mioskowski, Charles'

_publ_section_title
;
 Ring expansion/homologation--aldehyde condensation cascade using
 tert-trihalomethylcarbinols.
;
_journal_issue 20
_journal_name_full 'Organic letters'
_journal_page_first 4645
_journal_page_last 4647
_journal_paper_doi 10.1021/ol061953q
_journal_volume 8
_journal_year 2006
_chemical_formula_sum 'C13 H15 Cl3 O'
_chemical_formula_weight 294.56
_chemical_name_systematic
; 
 ? 
;
_space_group_IT_number 19
_symmetry_cell_setting orthorhombic
_symmetry_space_group_name_Hall 'P 2ac 2ab'
_symmetry_space_group_name_H-M 'P 21 21 21'
_atom_sites_solution_hydrogens geom
_atom_sites_solution_primary direct
_atom_sites_solution_secondary difmap
_audit_creation_method SHELXL-97
_cell_angle_alpha 90.00
_cell_angle_beta 90.00
_cell_angle_gamma 90.00
_cell_formula_units_Z 4
_cell_length_a 5.9820(10)
_cell_length_b 11.036(3)
_cell_length_c 20.476(13)
_cell_measurement_temperature 291(2)
_cell_volume 1351.8(10)
_computing_cell_refinement 'HKL2000 v095.373'
_computing_data_collection 'collect, Nonius 1999'
_computing_data_reduction 'HKL2000 v095.373'
_computing_publication_material 'XCIF (Sheldrick and Bruker 1997)'
_computing_structure_refinement 'SHELXL-97 (Sheldrick, 1997)'
_computing_structure_solution 'SHELXS-97 (Sheldrick, 1990)'
_diffrn_ambient_temperature 291(2)
_diffrn_measured_fraction_theta_full 0.876
_diffrn_measured_fraction_theta_max 0.876
_diffrn_measurement_device_type 'KAPPA CCD'
_diffrn_measurement_method Collect
_diffrn_radiation_monochromator graphite
_diffrn_radiation_source 'fine-focus sealed tube'
_diffrn_radiation_type MoK\a
_diffrn_radiation_wavelength 0.71069
_diffrn_reflns_av_R_equivalents 0.0000
_diffrn_reflns_av_sigmaI/netI 0.0677
_diffrn_reflns_limit_h_max 5
_diffrn_reflns_limit_h_min 0
_diffrn_reflns_limit_k_max 12
_diffrn_reflns_limit_k_min 0
_diffrn_reflns_limit_l_max 23
_diffrn_reflns_limit_l_min 0
_diffrn_reflns_number 1196
_diffrn_reflns_theta_full 23.89
_diffrn_reflns_theta_max 23.89
_diffrn_reflns_theta_min 3.55
_exptl_absorpt_coefficient_mu 0.658
_exptl_absorpt_correction_type none
_exptl_absorpt_process_details none
_exptl_crystal_colour colorless
_exptl_crystal_density_diffrn 1.448
_exptl_crystal_density_method 'not measured'
_exptl_crystal_description plate
_exptl_crystal_F_000 608
_exptl_crystal_size_max 0.15
_exptl_crystal_size_mid 0.08
_exptl_crystal_size_min 0.03
_refine_diff_density_max 0.353
_refine_diff_density_min -0.355
_refine_diff_density_rms 0.062
_refine_ls_abs_structure_details 'Flack H D (1983), Acta Cryst. A39, 876-881'
_refine_ls_abs_structure_Flack -0.1(2)
_refine_ls_extinction_coef 0.007(7)
_refine_ls_extinction_expression Fc^*^=kFc[1+0.001xFc^2^\l^3^/sin(2\q)]^-1/4^
_refine_ls_extinction_method SHELXL
_refine_ls_goodness_of_fit_ref 0.905
_refine_ls_hydrogen_treatment constr
_refine_ls_matrix_type full
_refine_ls_number_parameters 156
_refine_ls_number_reflns 1096
_refine_ls_number_restraints 0
_refine_ls_restrained_S_all 0.905
_refine_ls_R_factor_all 0.0922
_refine_ls_R_factor_gt 0.0553
_refine_ls_shift/su_max 0.005
_refine_ls_shift/su_mean 0.003
_refine_ls_structure_factor_coef Fsqd
_refine_ls_weighting_details 'calc w=1/[\s^2^(Fo^2^)+(0.1302P)^2^+0.0000P] where P=(Fo^2^+2Fc^2^)/3'
_refine_ls_weighting_scheme calc
_refine_ls_wR_factor_gt 0.1408
_refine_ls_wR_factor_ref 0.1700
_reflns_number_gt 733
_reflns_number_total 1196
_reflns_threshold_expression >2sigma(I)
_cod_data_source_file ol061953qsi20060807_045002.cif
_cod_data_source_block shelxl_21
_cod_depositor_comments
;
The following automatic conversions were performed:

'_symmetry_cell_setting' value 'Orthorhombic' changed to
'orthorhombic' according to
/home/saulius/struct/CIF-dictionaries/cif_core.dic dictionary named
'cif_core.dic' version 2.4.1 from 2010-06-29.

Automatic conversion script
Id: cif_fix_values 1715 2011-07-08 13:25:40Z adriana 
;
_cod_original_sg_symbol_H-M P212121
_cod_database_code 1506229

loop_
_symmetry_equiv_pos_as_xyz
'x, y, z'
'-x+1/2, -y, z+1/2'
'x+1/2, -y+1/2, -z'
'-x, y+1/2, -z+1/2'

loop_
_atom_site_label
_atom_site_type_symbol
_atom_site_fract_x
_atom_site_fract_y
_atom_site_fract_z
_atom_site_U_iso_or_equiv
_atom_site_adp_type
_atom_site_occupancy
_atom_site_symmetry_multiplicity
_atom_site_calc_flag
_atom_site_refinement_flags
Cl1 Cl 1.9162(4) 0.7857(2) 0.70950(10) 0.0745(8) Uani 1 1 d .
Cl2 Cl 1.8308(4) 0.99764(19) 0.78590(12) 0.0857(9) Uani 1 1 d .
Cl3 Cl 1.4676(4) 0.8472(2) 0.74552(14) 0.0864(9) Uani 1 1 d .
C1 C 1.7491(12) 0.8445(7) 0.7731(4) 0.062(2) Uani 1 1 d .
O4 O 1.6156(11) 0.8186(5) 0.8834(3) 0.0749(17) Uani 1 1 d .
H4 H 1.6483 0.8891 0.8917 0.112 Uiso 1 1 calc R
C5 C 1.6971(13) 0.6399(7) 0.8277(4) 0.060(2) Uani 1 1 d .
H5A H 1.5411 0.6388 0.8147 0.072 Uiso 1 1 calc R
H5B H 1.7839 0.6043 0.7925 0.072 Uiso 1 1 calc R
C6 C 2.0079(14) 0.7735(8) 0.8640(4) 0.067(2) Uani 1 1 d .
H6A H 2.0492 0.8566 0.8735 0.080 Uiso 1 1 calc R
H6B H 2.1090 0.7432 0.8308 0.080 Uiso 1 1 calc R
C7 C 1.9643(14) 0.5651(7) 0.9137(4) 0.060(2) Uani 1 1 d .
H7 H 2.0600 0.5330 0.8789 0.072 Uiso 1 1 calc R
C8 C 1.7714(13) 0.7707(7) 0.8379(4) 0.056(2) Uani 1 1 d .
C9 C 2.076(2) 0.3434(9) 1.0825(5) 0.085(3) Uani 1 1 d .
H9 H 2.0995 0.2940 1.1187 0.102 Uiso 1 1 calc R
C10 C 1.7261(14) 0.5639(8) 0.8891(4) 0.069(2) Uani 1 1 d .
H10A H 1.6822 0.4810 0.8799 0.082 Uiso 1 1 calc R
H10B H 1.6281 0.5948 0.9230 0.082 Uiso 1 1 calc R
C11 C 2.0015(14) 0.4879(7) 0.9744(4) 0.062(2) Uani 1 1 d .
C12 C 2.0346(16) 0.6966(7) 0.9264(4) 0.071(2) Uani 1 1 d .
H12A H 2.1893 0.6987 0.9406 0.085 Uiso 1 1 calc R
H12B H 1.9431 0.7305 0.9610 0.085 Uiso 1 1 calc R
C13 C 2.1909(15) 0.4180(8) 0.9788(4) 0.075(2) Uani 1 1 d .
H13 H 2.2943 0.4191 0.9449 0.090 Uiso 1 1 calc R
C14 C 1.8497(15) 0.4843(8) 1.0244(4) 0.074(2) Uani 1 1 d .
H14 H 1.7192 0.5298 1.0220 0.089 Uiso 1 1 calc R
C15 C 2.2304(18) 0.3457(10) 1.0329(6) 0.093(3) Uani 1 1 d .
H15 H 2.3599 0.2993 1.0356 0.112 Uiso 1 1 calc R
C16 C 1.891(2) 0.4124(8) 1.0789(5) 0.088(3) Uani 1 1 d .
H16 H 1.7889 0.4119 1.1132 0.105 Uiso 1 1 calc R

loop_
_atom_site_aniso_label
_atom_site_aniso_U_11
_atom_site_aniso_U_22
_atom_site_aniso_U_33
_atom_site_aniso_U_23
_atom_site_aniso_U_13
_atom_site_aniso_U_12
Cl1 0.0739(16) 0.0855(14) 0.0642(12) 0.0033(12) 0.0078(11) 0.0052(13)
Cl2 0.111(2) 0.0641(13) 0.0826(15) 0.0062(12) 0.0035(14) -0.0089(15)
Cl3 0.0608(16) 0.1039(18) 0.0944(17) 0.0231(15) -0.0077(11) 0.0039(13)
C1 0.047(5) 0.059(5) 0.079(5) 0.002(4) -0.002(4) 0.008(4)
O4 0.081(4) 0.075(4) 0.069(3) 0.004(3) 0.018(3) 0.007(3)
C5 0.056(5) 0.061(5) 0.063(4) 0.001(4) -0.006(4) -0.012(4)
C6 0.065(6) 0.072(5) 0.063(5) 0.002(4) -0.004(4) -0.019(5)
C7 0.067(6) 0.062(5) 0.052(5) 0.009(4) 0.004(4) 0.008(4)
C8 0.045(5) 0.060(5) 0.063(5) 0.004(4) 0.006(4) 0.008(4)
C9 0.106(8) 0.076(6) 0.073(6) 0.008(5) -0.021(6) -0.001(7)
C10 0.063(7) 0.064(5) 0.079(6) 0.004(5) -0.004(5) -0.008(5)
C11 0.062(5) 0.052(5) 0.071(5) -0.004(4) -0.008(4) -0.004(5)
C12 0.071(6) 0.078(6) 0.064(5) 0.004(5) -0.005(4) -0.008(5)
C13 0.064(6) 0.084(6) 0.076(6) 0.010(5) 0.000(5) -0.008(5)
C14 0.077(6) 0.078(5) 0.069(5) 0.006(5) 0.013(5) 0.007(5)
C15 0.085(7) 0.085(7) 0.109(8) 0.017(6) -0.017(7) 0.014(6)
C16 0.107(9) 0.085(6) 0.070(6) 0.006(5) 0.014(5) -0.006(7)

loop_
_atom_type_symbol
_atom_type_description
_atom_type_scat_dispersion_real
_atom_type_scat_dispersion_imag
_atom_type_scat_source
C C 0.0033 0.0016 'International Tables Vol C Tables 4.2.6.8 and 6.1.1.4'
H H 0.0000 0.0000 'International Tables Vol C Tables 4.2.6.8 and 6.1.1.4'
O O 0.0106 0.0060 'International Tables Vol C Tables 4.2.6.8 and 6.1.1.4'
Cl Cl 0.1484 0.1585 'International Tables Vol C Tables 4.2.6.8 and 6.1.1.4'

loop_
_geom_angle_atom_site_label_1
_geom_angle_atom_site_label_2
_geom_angle_atom_site_label_3
_geom_angle
C8 C1 Cl1 112.7(5)
C8 C1 Cl3 111.1(5)
Cl1 C1 Cl3 108.0(4)
C8 C1 Cl2 110.2(5)
Cl1 C1 Cl2 107.6(4)
Cl3 C1 Cl2 107.0(4)
C10 C5 C8 112.0(6)
C8 C6 C12 112.2(7)
C11 C7 C10 113.9(6)
C11 C7 C12 110.5(7)
C10 C7 C12 108.9(7)
O4 C8 C6 112.0(7)
O4 C8 C1 107.9(6)
C6 C8 C1 111.7(6)
O4 C8 C5 104.6(6)
C6 C8 C5 109.9(7)
C1 C8 C5 110.6(7)
C16 C9 C15 120.2(9)
C5 C10 C7 112.2(6)
C14 C11 C13 118.8(8)
C14 C11 C7 122.0(7)
C13 C11 C7 119.2(7)
C7 C12 C6 110.6(6)
C11 C13 C15 121.1(9)
C11 C14 C16 120.0(8)
C13 C15 C9 119.2(9)
C9 C16 C14 120.8(9)

loop_
_geom_bond_atom_site_label_1
_geom_bond_atom_site_label_2
_geom_bond_distance
Cl1 C1 1.765(8)
Cl2 C1 1.779(9)
Cl3 C1 1.776(7)
C1 C8 1.564(10)
O4 C8 1.420(9)
C5 C10 1.521(11)
C5 C8 1.525(11)
C6 C8 1.513(11)
C6 C12 1.542(11)
C7 C11 1.524(10)
C7 C10 1.511(12)
C7 C12 1.534(10)
C9 C16 1.347(14)
C9 C15 1.372(14)
C11 C14 1.369(11)
C11 C13 1.374(11)
C13 C15 1.386(13)
C14 C16 1.390(12)
